data_4516814
loop_
_publ_author_name
'Elliott, Daniel C.'
'Beutler, John A.'
'Parker, Kathlyn A.'

_publ_section_title
;
 Importance of a 4-Alkyl Substituent for Activity in the Englerin Series.
;
_journal_issue 7
_journal_name_full 'ACS medicinal chemistry letters'
_journal_page_first 746
_journal_page_last 750
_journal_paper_doi 10.1021/acsmedchemlett.7b00161
_journal_volume 8
_journal_year 2017
_chemical_formula_sum 'C60 H108 O9 Si3'
_chemical_formula_weight 1057.73
_space_group_IT_number 4
_space_group_name_Hall 'P 2yb'
_space_group_name_H-M_alt 'P 1 21 1'
_symmetry_cell_setting monoclinic
_symmetry_space_group_name_H-M 'P 1 21 1'
_atom_sites_solution_hydrogens geom
_atom_sites_solution_primary direct
_atom_sites_solution_secondary difmap
_audit_creation_method SHELXL-97
_cell_angle_alpha 90.00
_cell_angle_beta 107.79(2)
_cell_angle_gamma 90.00
_cell_formula_units_Z 1
_cell_length_a 11.346(3)
_cell_length_b 7.3426(14)
_cell_length_c 13.759(3)
_cell_measurement_temperature 293(2)
_cell_volume 1091.4(4)
_computing_cell_refinement 'Bruker FRAMBO'
_computing_data_collection 'Bruker FRAMBO'
_computing_data_reduction 'Bruker SAINT'
_computing_molecular_graphics 'Bruker SHELXTL'
_computing_publication_material 'Bruker SHELXTL'
_computing_structure_refinement 'SHELXL-97 (Sheldrick, 1997)'
_computing_structure_solution 'SHELXS-97 (Sheldrick, 1990)'
_diffrn_ambient_temperature 293(2)
_diffrn_measured_fraction_theta_full 0.947
_diffrn_measured_fraction_theta_max 0.947
_diffrn_measurement_device_type 'multiwire proportional'
_diffrn_measurement_method 'phi and omega scans'
_diffrn_radiation_monochromator graphite
_diffrn_radiation_source 'fine-focus sealed tube'
_diffrn_radiation_type CuK\a
_diffrn_radiation_wavelength 1.54178
_diffrn_reflns_av_R_equivalents 0.0516
_diffrn_reflns_av_sigmaI/netI 0.0549
_diffrn_reflns_limit_h_max 14
_diffrn_reflns_limit_h_min -14
_diffrn_reflns_limit_k_max 7
_diffrn_reflns_limit_k_min -8
_diffrn_reflns_limit_l_max 16
_diffrn_reflns_limit_l_min -16
_diffrn_reflns_number 10919
_diffrn_reflns_theta_full 77.35
_diffrn_reflns_theta_max 77.35
_diffrn_reflns_theta_min 4.09
_exptl_absorpt_coefficient_mu 1.568
_exptl_absorpt_correction_type none
_exptl_crystal_density_diffrn 1.609
_exptl_crystal_density_method 'not measured'
_exptl_crystal_F_000 582
_refine_diff_density_max 0.589
_refine_diff_density_min -0.469
_refine_diff_density_rms 0.059
_refine_ls_abs_structure_details 'Flack H D (1983), Acta Cryst. A39, 876-881'
_refine_ls_abs_structure_Flack 0.10(13)
_refine_ls_extinction_coef 0.007(3)
_refine_ls_extinction_expression Fc^*^=kFc[1+0.001xFc^2^\l^3^/sin(2\q)]^-1/4^
_refine_ls_extinction_method SHELXL
_refine_ls_goodness_of_fit_ref 1.081
_refine_ls_hydrogen_treatment mixed
_refine_ls_matrix_type full
_refine_ls_number_parameters 225
_refine_ls_number_reflns 3773
_refine_ls_number_restraints 1
_refine_ls_restrained_S_all 1.080
_refine_ls_R_factor_all 0.1653
_refine_ls_R_factor_gt 0.0998
_refine_ls_shift/su_max 6.018
_refine_ls_shift/su_mean 0.132
_refine_ls_structure_factor_coef Fsqd
_refine_ls_weighting_details 'calc w=1/[\s^2^(Fo^2^)+(0.1940P)^2^+0.3574P] where P=(Fo^2^+2Fc^2^)/3'
_refine_ls_weighting_scheme calc
_refine_ls_wR_factor_gt 0.2920
_refine_ls_wR_factor_ref 0.3611
_reflns_number_gt 1887
_reflns_number_total 3773
_reflns_threshold_expression >2sigma(I)
_cod_data_source_file ml7b00161_si_002.cif
_cod_data_source_block dan1
_cod_depositor_comments
;
The following automatic conversions were performed:

data item '_symmetry_cell_setting' value 'Monoclinic' was changed to
'monoclinic' in accordance with the
/home/saulius/struct/COD-crude-data/automatic-downloads/DataCite-retrospective/ACS/depositions/lib/dictionaries/cif_core.dic
dictionary named 'cif_core.dic' version 2.4.2 last updated on
2011-04-26.

Automatic conversion script
Id: cif_fix_values 6909 2019-04-08 15:41:33Z antanas 
;
_cod_original_sg_symbol_H-M P2(1)
_cod_database_code 4516814

loop_
_symmetry_equiv_pos_as_xyz
'x, y, z'
'-x, y+1/2, -z'

loop_
_atom_site_label
_atom_site_type_symbol
_atom_site_fract_x
_atom_site_fract_y
_atom_site_fract_z
_atom_site_U_iso_or_equiv
_atom_site_adp_type
_atom_site_occupancy
_atom_site_symmetry_multiplicity
_atom_site_calc_flag
_atom_site_refinement_flags
C31 C 0.804(4) 0.368(2) 0.0355(17) 0.41(3) Uani 1 1 d .
H31A H 0.7823 0.3109 -0.0305 0.609 Uiso 1 1 calc R
H31B H 0.7676 0.3013 0.0790 0.609 Uiso 1 1 calc R
H31C H 0.8927 0.3672 0.0649 0.609 Uiso 1 1 calc R
C30 C 0.5996(17) 0.611(3) -0.0018(14) 0.223(8) Uiso 1 1 d .
H30A H 0.5649 0.6414 -0.0727 0.334 Uiso 1 1 calc R
H30B H 0.5888 0.7110 0.0394 0.334 Uiso 1 1 calc R
H30C H 0.5586 0.5051 0.0133 0.334 Uiso 1 1 calc R
O2 O 0.7713(5) 0.5577(8) 0.2229(4) 0.0932(17) Uani 1 1 d .
C22 C 0.9947(12) 0.631(5) 0.1608(15) 0.278(15) Uani 1 1 d .
H22A H 1.0362 0.6507 0.2320 0.417 Uiso 1 1 calc R
H22B H 1.0244 0.7166 0.1211 0.417 Uiso 1 1 calc R
H22C H 1.0110 0.5092 0.1427 0.417 Uiso 1 1 calc R
C19 C 0.812(2) 0.639(3) -0.0622(9) 0.227(10) Uani 1 1 d .
H19A H 0.8895 0.5809 -0.0555 0.341 Uiso 1 1 calc R
H19B H 0.8234 0.7683 -0.0551 0.341 Uiso 1 1 calc R
H19C H 0.7546 0.6121 -0.1282 0.341 Uiso 1 1 calc R
C18 C 0.786(3) 0.910(2) 0.1395(17) 0.266(13) Uani 1 1 d .
H18A H 0.8170 0.9677 0.0895 0.398 Uiso 1 1 calc R
H18B H 0.8335 0.9503 0.2065 0.398 Uiso 1 1 calc R
H18C H 0.7008 0.9426 0.1271 0.398 Uiso 1 1 calc R
C17 C 0.7151(8) 0.6280(11) 0.2941(5) 0.080(2) Uani 1 1 d .
H17 H 0.648(8) 0.710(13) 0.259(6) 0.096 Uiso 1 1 calc .
C16 C 0.3775(10) 0.7445(19) 0.2739(8) 0.128(4) Uani 1 1 d .
H16A H 0.4061 0.8378 0.2366 0.154 Uiso 1 1 calc R
H16B H 0.2878 0.7413 0.2487 0.154 Uiso 1 1 calc R
C15 C 0.9326(12) 0.8646(19) 0.5921(10) 0.146(5) Uani 1 1 d .
H15A H 0.9942 0.8670 0.6579 0.220 Uiso 1 1 calc R
H15B H 0.8720 0.9574 0.5891 0.220 Uiso 1 1 calc R
H15C H 0.9712 0.8865 0.5401 0.220 Uiso 1 1 calc R
C14 C 0.8332(10) 0.617(2) 0.6666(7) 0.131(4) Uani 1 1 d .
H14A H 0.7608 0.6823 0.6694 0.197 Uiso 1 1 calc R
H14B H 0.8992 0.6375 0.7287 0.197 Uiso 1 1 calc R
H14C H 0.8150 0.4896 0.6587 0.197 Uiso 1 1 calc R
C13 C 0.4286(8) 0.5641(15) 0.2575(6) 0.103(3) Uani 1 1 d .
H13A H 0.4601 0.5691 0.1994 0.124 Uiso 1 1 calc R
H13B H 0.3650 0.4711 0.2448 0.124 Uiso 1 1 calc R
C12 C 0.8722(8) 0.6859(18) 0.5757(6) 0.102(3) Uani 1 1 d .
H12 H 0.937(9) 0.601(15) 0.571(7) 0.122 Uiso 1 1 calc .
C11 C 0.4186(7) 0.7887(14) 0.3847(6) 0.089(2) Uani 1 1 d .
C10 C 0.5344(7) 0.5214(11) 0.3565(6) 0.0741(19) Uani 1 1 d .
H10 H 0.508(6) 0.423(13) 0.393(6) 0.089 Uiso 1 1 calc .
C9 C 0.757(2) 0.565(4) 0.0245(19) 0.234(9) Uiso 1 1 d .
C8 C 0.6679(9) 0.2801(12) 0.3049(7) 0.093(2) Uani 1 1 d .
H8A H 0.6363 0.1940 0.3433 0.140 Uiso 1 1 calc R
H8B H 0.7521 0.2499 0.3105 0.140 Uiso 1 1 calc R
H8C H 0.6185 0.2761 0.2345 0.140 Uiso 1 1 calc R
C7 C 0.6516(7) 0.7667(12) 0.4708(6) 0.080(2) Uani 1 1 d .
H7 H 0.6541 0.8755 0.5059 0.095 Uiso 1 1 calc R
C6 C 0.6628(7) 0.4740(11) 0.3476(5) 0.0749(19) Uani 1 1 d .
C5 C 0.8053(7) 0.7294(12) 0.3817(6) 0.086(2) Uani 1 1 d .
H5A H 0.7958 0.8601 0.3724 0.103 Uiso 1 1 calc R
H5B H 0.8902 0.6964 0.3881 0.103 Uiso 1 1 calc R
O4 O 0.3399(5) 0.7071(9) 0.4344(5) 0.0979(18) Uani 1 1 d .
H4 H 0.2731 0.7602 0.4181 0.147 Uiso 1 1 calc R
C3 C 0.5431(8) 0.6940(12) 0.4154(6) 0.083(2) Uani 1 1 d .
C2 C 0.7694(7) 0.6667(12) 0.4743(5) 0.0790(19) Uani 1 1 d .
O1 O 0.7435(4) 0.4764(7) 0.4519(4) 0.0745(13) Uani 1 1 d .
Si1 Si 0.7993(5) 0.6663(5) 0.1309(3) 0.175(2) Uani 1 1 d .

loop_
_atom_site_aniso_label
_atom_site_aniso_U_11
_atom_site_aniso_U_22
_atom_site_aniso_U_33
_atom_site_aniso_U_23
_atom_site_aniso_U_13
_atom_site_aniso_U_12
C31 1.04(9) 0.100(12) 0.25(2) -0.005(12) 0.44(4) 0.01(3)
O2 0.126(4) 0.093(4) 0.079(3) 0.000(3) 0.059(3) 0.009(3)
C22 0.116(10) 0.45(5) 0.26(2) 0.08(3) 0.051(12) -0.012(18)
C19 0.46(3) 0.167(16) 0.097(7) 0.001(9) 0.146(13) -0.036(18)
C18 0.54(4) 0.086(10) 0.224(18) 0.026(11) 0.20(2) -0.006(17)
C17 0.097(5) 0.082(6) 0.072(4) 0.006(4) 0.042(4) 0.012(4)
C16 0.133(7) 0.162(11) 0.096(6) 0.016(7) 0.045(6) 0.046(8)
C15 0.150(9) 0.167(13) 0.120(8) -0.026(8) 0.040(7) -0.080(9)
C14 0.132(7) 0.173(12) 0.091(6) -0.005(7) 0.036(5) -0.065(7)
C13 0.098(6) 0.127(9) 0.082(5) 0.000(5) 0.024(4) -0.007(6)
C12 0.096(6) 0.125(8) 0.081(5) 0.001(6) 0.024(4) -0.022(6)
C11 0.078(4) 0.115(7) 0.083(5) 0.008(5) 0.038(4) 0.008(5)
C10 0.081(5) 0.070(5) 0.072(4) 0.000(3) 0.024(4) -0.002(4)
C8 0.116(6) 0.076(5) 0.095(5) -0.007(5) 0.042(5) 0.003(5)
C7 0.094(5) 0.075(5) 0.081(4) -0.007(4) 0.043(4) -0.005(4)
C6 0.094(5) 0.069(5) 0.065(4) -0.004(4) 0.030(3) 0.000(4)
C5 0.097(5) 0.081(6) 0.093(5) -0.001(4) 0.048(4) -0.017(4)
O4 0.097(3) 0.086(4) 0.129(4) 0.008(3) 0.063(3) 0.006(3)
C3 0.110(6) 0.075(5) 0.080(4) 0.001(4) 0.054(4) 0.009(5)
C2 0.096(5) 0.074(5) 0.074(4) -0.012(4) 0.036(4) -0.010(4)
O1 0.087(3) 0.072(3) 0.071(3) 0.005(2) 0.034(2) 0.001(3)
Si1 0.346(6) 0.103(2) 0.136(2) 0.012(2) 0.164(3) 0.007(3)

loop_
_atom_type_symbol
_atom_type_description
_atom_type_scat_dispersion_real
_atom_type_scat_dispersion_imag
_atom_type_scat_source
C C 0.0181 0.0091 'International Tables Vol C Tables 4.2.6.8 and 6.1.1.4'
H H 0.0000 0.0000 'International Tables Vol C Tables 4.2.6.8 and 6.1.1.4'
O O 0.0492 0.0322 'International Tables Vol C Tables 4.2.6.8 and 6.1.1.4'
Si Si 0.2541 0.3302 'International Tables Vol C Tables 4.2.6.8 and 6.1.1.4'

loop_
_geom_angle_atom_site_label_1
_geom_angle_atom_site_label_2
_geom_angle_atom_site_label_3
_geom_angle
C17 O2 Si1 127.0(5)
O2 C17 C5 113.0(6)
O2 C17 C6 112.2(6)
C5 C17 C6 104.0(6)
C11 C16 C13 109.5(8)
C16 C13 C10 106.2(8)
C15 C12 C2 114.5(10)
C15 C12 C14 113.9(10)
C2 C12 C14 112.6(7)
O4 C11 C16 111.0(8)
O4 C11 C3 110.1(7)
C16 C11 C3 99.2(7)
C3 C10 C6 109.2(6)
C3 C10 C13 102.2(7)
C6 C10 C13 118.3(7)
C31 C9 Si1 110.8(18)
C31 C9 C19 100.9(19)
Si1 C9 C19 117.0(19)
C31 C9 C30 121(2)
Si1 C9 C30 96.0(15)
C19 C9 C30 112.7(18)
C3 C7 C2 118.2(8)
O1 C6 C10 104.3(5)
O1 C6 C8 107.6(6)
C10 C6 C8 112.6(7)
O1 C6 C17 104.0(6)
C10 C6 C17 112.2(6)
C8 C6 C17 115.1(6)
C17 C5 C2 103.2(6)
C7 C3 C10 122.8(7)
C7 C3 C11 126.2(8)
C10 C3 C11 109.7(7)
O1 C2 C7 110.1(6)
O1 C2 C5 101.7(6)
C7 C2 C5 106.6(7)
O1 C2 C12 109.5(7)
C7 C2 C12 113.9(7)
C5 C2 C12 114.3(7)
C2 O1 C6 104.5(5)
C9 Si1 O2 114.7(11)
C9 Si1 C18 121.3(14)
O2 Si1 C18 113.6(7)
C9 Si1 C22 97.2(11)
O2 Si1 C22 103.3(7)
C18 Si1 C22 102.1(15)

loop_
_geom_bond_atom_site_label_1
_geom_bond_atom_site_label_2
_geom_bond_distance
C31 C9 1.54(3)
C30 C9 1.74(3)
O2 C17 1.420(8)
O2 Si1 1.607(6)
C22 Si1 2.144(15)
C19 C9 1.60(3)
C18 Si1 1.805(17)
C17 C5 1.516(11)
C17 C6 1.562(11)
C16 C11 1.487(13)
C16 C13 1.491(15)
C15 C12 1.465(16)
C14 C12 1.534(13)
C13 C10 1.548(11)
C12 C2 1.527(11)
C11 O4 1.414(9)
C11 C3 1.514(12)
C10 C3 1.491(11)
C10 C6 1.539(10)
C9 Si1 1.58(3)
C8 C6 1.548(12)
C7 C3 1.344(11)
C7 C2 1.513(11)
C6 O1 1.446(8)
C5 C2 1.524(10)
C2 O1 1.441(10)
